data_9003080
loop_
_publ_author_name
'Nagai, T.'
'Kagi, H.'
'Yamanaka, T.'

_publ_section_title
;
 Variation of hydrogen bonded O...O distances in goethite at high pressure
 Sample at P = 9.0 GPa
;
_journal_name_full 'American Mineralogist'
_journal_page_first 1423
_journal_page_last 1427
_journal_volume 88
_journal_year 2003
_chemical_formula_sum 'Fe H O2'
_chemical_name_mineral Goethite
_space_group_IT_number 62
_symmetry_space_group_name_Hall '-P 2c 2ab'
_symmetry_space_group_name_H-M 'P b n m'
_cell_angle_alpha 90
_cell_angle_beta 90
_cell_angle_gamma 90
_cell_length_a 4.4683
_cell_length_b 9.8334
_cell_length_c 2.9739
_cell_formula_units_Z 4
_cell_volume 130.669
_database_code_amcsd 0003169
_diffrn_ambient_pressure 9e+06
_exptl_crystal_density_diffrn 4.465
_cod_database_code 9003080

loop_
_space_group_symop_operation_xyz
x,y,z
x,y,1/2-z
-x,-y,1/2+z
1/2+x,1/2-y,1/2+z
1/2-x,1/2+y,1/2-z
1/2-x,1/2+y,z
1/2+x,1/2-y,-z
-x,-y,-z

loop_
_atom_site_label
_atom_site_fract_x
_atom_site_fract_y
_atom_site_fract_z
Fe -0.04570 0.14440 0.25000
O1 0.30600 -0.19610 0.25000
O2 -0.20700 -0.05200 0.25000

loop_
_cod_related_entry_id
_cod_related_entry_database
_cod_related_entry_code
1 ChemSpider 7969463
2 AMCSD 0003169
